data_4100096
_journal_name_full 'Journal of the American Chemical Society'
_journal_paper_doi 10.1021/ja044542i
_journal_year 2005
_chemical_formula_sum 'C14 H16 O2'
_chemical_formula_weight 216.27
_space_group_IT_number 14
_symmetry_cell_setting monoclinic
_symmetry_space_group_name_Hall '-P 2ybc'
_symmetry_space_group_name_H-M 'P 1 21/c 1'
_cell_angle_alpha 90.00
_cell_angle_beta 98.399(2)
_cell_angle_gamma 90.00
_cell_formula_units_Z 4
_cell_length_a 8.1004(8)
_cell_length_b 10.1648(11)
_cell_length_c 13.3393(14)
_cell_measurement_temperature 193(2)
_cell_volume 1086.6(2)
_exptl_crystal_density_diffrn 1.322
_cod_depositor_comments
;
The following automatic conversions were performed:
'_symmetry_cell_setting' value 'Monoclinic' changed to 'monoclinic'
according to '/home/saulius/struct/CIF-dictionaries/cif_core.dic'
dictionary named 'cif_core.dic' version 2.4.1 from 2010-06-29.

Automatic conversion script
Id: cif_fix_enum 1527 2010-12-29 10:47:43Z saulius 
;
_cod_original_sg_symbol_H-M 'P 21/c'
_cod_database_code 4100096

loop_
_symmetry_equiv_pos_as_xyz
'x, y, z'
'-x, y+1/2, -z+1/2'
'-x, -y, -z'
'x, -y-1/2, z-1/2'

loop_
_atom_site_label
_atom_site_type_symbol
_atom_site_fract_x
_atom_site_fract_y
_atom_site_fract_z
_atom_site_U_iso_or_equiv
_atom_site_adp_type
_atom_site_occupancy
_atom_site_symmetry_multiplicity
_atom_site_calc_flag
_atom_site_refinement_flags
_atom_site_disorder_assembly
_atom_site_disorder_group
O1 O 0.30438(10) 0.88666(9) 0.12424(7) 0.0303(2) Uani 1 1 d . . .
O2 O 0.72141(11) 0.47630(8) 0.06702(7) 0.0339(2) Uani 1 1 d . . .
C12 C 0.71451(14) 0.78404(12) 0.24562(9) 0.0224(3) Uani 1 1 d . . .
H12 H 0.7322 0.8389 0.3020 0.027 Uiso 1 1 calc R . .
C11 C 0.85203(14) 0.68808(12) 0.23535(8) 0.0220(3) Uani 1 1 d . . .
H11 H 0.8202 0.6030 0.2614 0.026 Uiso 1 1 calc R . .
C13 C 0.57063(14) 0.80084(11) 0.18469(8) 0.0216(3) Uani 1 1 d . . .
C5 C 0.89092(15) 0.79105(12) 0.06547(9) 0.0235(3) Uani 1 1 d . . .
H5 H 0.9793 0.8503 0.0710 0.028 Uiso 1 1 calc R . .
C2 C 0.50161(14) 0.73168(12) 0.08700(9) 0.0220(3) Uani 1 1 d . . .
H2 H 0.4472 0.6502 0.1040 0.026 Uiso 1 1 calc R . .
C14 C 0.44447(15) 0.90510(13) 0.20140(10) 0.0298(3) Uani 1 1 d . . .
H14A H 0.4112 0.8955 0.2680 0.036 Uiso 1 1 calc R . .
H14B H 0.4915 0.9922 0.1964 0.036 Uiso 1 1 calc R . .
C6 C 0.89287(14) 0.66532(11) 0.12565(8) 0.0210(3) Uani 1 1 d . . .
C7 C 0.74546(14) 0.59341(12) 0.06762(8) 0.0229(3) Uani 1 1 d . . .
C3 C 0.62842(15) 0.69728(12) 0.01491(9) 0.0241(3) Uani 1 1 d . . .
H3 H 0.5725 0.6666 -0.0511 0.029 Uiso 1 1 calc R . .
C10 C 1.02367(15) 0.72406(13) 0.29194(10) 0.0291(3) Uani 1 1 d . . .
H10A H 1.0543 0.8131 0.2761 0.035 Uiso 1 1 calc R . .
H10B H 1.0261 0.7162 0.3646 0.035 Uiso 1 1 calc R . .
C8 C 1.05980(15) 0.59164(12) 0.14378(10) 0.0274(3) Uani 1 1 d . . .
H8A H 1.1317 0.6204 0.0959 0.033 Uiso 1 1 calc R . .
H8B H 1.0419 0.4976 0.1358 0.033 Uiso 1 1 calc R . .
C1 C 0.36729(15) 0.82744(13) 0.04068(9) 0.0281(3) Uani 1 1 d . . .
H1A H 0.4142 0.8935 0.0006 0.034 Uiso 1 1 calc R . .
H1B H 0.2792 0.7813 -0.0025 0.034 Uiso 1 1 calc R . .
C4 C 0.74847(15) 0.80731(12) 0.00378(9) 0.0257(3) Uani 1 1 d . . .
H4 H 0.7258 0.8777 -0.0406 0.031 Uiso 1 1 calc R . .
C9 C 1.13972(16) 0.62407(13) 0.25337(10) 0.0319(3) Uani 1 1 d . . .
H9A H 1.1485 0.5455 0.2951 0.038 Uiso 1 1 calc R . .
H9B H 1.2504 0.6610 0.2542 0.038 Uiso 1 1 calc R . .

loop_
_atom_site_aniso_label
_atom_site_aniso_U_11
_atom_site_aniso_U_22
_atom_site_aniso_U_33
_atom_site_aniso_U_23
_atom_site_aniso_U_13
_atom_site_aniso_U_12
O1 0.0197(4) 0.0349(5) 0.0356(5) -0.0012(4) 0.0014(4) 0.0039(4)
O2 0.0339(5) 0.0222(5) 0.0452(6) -0.0075(4) 0.0047(4) -0.0044(4)
C12 0.0216(6) 0.0259(6) 0.0202(5) -0.0033(4) 0.0044(4) -0.0021(5)
C11 0.0197(6) 0.0237(6) 0.0222(6) 0.0013(4) 0.0022(4) -0.0013(4)
C13 0.0203(6) 0.0235(6) 0.0218(6) -0.0008(4) 0.0058(4) -0.0020(4)
C5 0.0236(6) 0.0224(6) 0.0263(6) -0.0005(5) 0.0094(5) -0.0028(5)
C2 0.0189(5) 0.0230(6) 0.0235(6) -0.0010(5) 0.0014(4) -0.0027(4)
C14 0.0222(6) 0.0325(7) 0.0340(7) -0.0055(5) 0.0013(5) 0.0031(5)
C6 0.0196(5) 0.0197(6) 0.0242(6) -0.0014(4) 0.0049(4) -0.0010(4)
C7 0.0220(6) 0.0251(6) 0.0226(6) -0.0042(5) 0.0070(4) -0.0020(5)
C3 0.0239(6) 0.0278(7) 0.0200(5) -0.0035(5) 0.0008(4) -0.0013(5)
C10 0.0218(6) 0.0364(7) 0.0276(6) -0.0030(5) -0.0011(5) 0.0011(5)
C8 0.0217(6) 0.0253(6) 0.0361(7) 0.0002(5) 0.0072(5) 0.0018(5)
C1 0.0219(6) 0.0321(7) 0.0292(6) 0.0009(5) -0.0002(5) 0.0000(5)
C4 0.0287(6) 0.0268(7) 0.0231(6) 0.0032(5) 0.0086(5) 0.0010(5)
C9 0.0237(6) 0.0338(7) 0.0370(7) 0.0033(6) 0.0006(5) 0.0048(5)
